data_4301338
loop_
_publ_author_name
'Aude Escande'
'Laure Gu\'en\'ee'
'Kerry-Lee Buchwalder'
'Claude Piguet'

_publ_contact_author_address
;Department of Inorganic, Analytical and Applied Chemistry
University of Geneva
30 quai E. Ansermet
CH-1211 Geneva 4
Switzerland
;
_publ_contact_author_email Laure.Guenee@unige.ch
_publ_contact_author_fax 41(22)3796830
_publ_contact_author_name 'Laure Gu\'en\'ee'
_publ_contact_author_phone 41(22)3796411
_publ_section_title
;
Complexation of Trivalent Lanthanides with Planar Tridentate Aromatic
Ligands Tuned by Counteranions and Steric Constraints
;
_journal_name_full 'Inorganic Chemistry'
_journal_page_first 1132
_journal_page_last 1147
_journal_paper_doi 10.1021/ic801908c
_journal_volume 48
_journal_year 2009
_chemical_formula_moiety 'C47 H44 F3 Lu N10 O4 S, 2(C F3 O3 S)'
_chemical_formula_sum 'C49 H44 F9 Lu N10 O10 S3'
_chemical_formula_weight 1375.098
_space_group_IT_number 14
_symmetry_cell_setting monoclinic
_symmetry_Int_Tables_number 14
_symmetry_space_group_name_Hall '-P 2yn'
_symmetry_space_group_name_H-M 'P 1 21/n 1'
_atom_sites_solution_hydrogens geom
_audit_conform_dict_name cif_core.dic
_audit_conform_dict_version 2.0.1
_audit_creation_date 2008-05-01
_audit_creation_method from_xtal_archive_file_using_CIFIO
_audit_update_record 2008-05-01
_cell_angle_alpha 90.00000
_cell_angle_beta 94.329(5)
_cell_angle_gamma 90.00000
_cell_formula_units_Z 4
_cell_length_a 12.6659(5)
_cell_length_b 15.9008(7)
_cell_length_c 27.1647(13)
_cell_measurement_reflns_used 8000
_cell_measurement_temperature 220
_cell_measurement_theta_max 26.9
_cell_measurement_theta_min 2.2
_cell_volume 5455.3(4)
_computing_cell_refinement 'CELL (Stoe & Cie, 1999)'
_computing_data_collection 'EXPOSE (Stoe & Cie, 1999)'
_computing_data_reduction xtal_REFCAL_SORTRF
_computing_molecular_graphics xtal_gx3
_computing_publication_material xtal_BONDLA_CIFIO
_computing_structure_refinement xtal_CRYLSQ
_computing_structure_solution SIR97
_diffrn_ambient_temperature 220(2)
_diffrn_detector_area_resol_mean 6
_diffrn_measured_fraction_theta_full 0.995
_diffrn_measured_fraction_theta_max 0.995
_diffrn_measurement_device_type 'Stoe Ipds'
_diffrn_measurement_method \f
_diffrn_radiation_monochromator graphite
_diffrn_radiation_probe x-ray
_diffrn_radiation_type MoK\a
_diffrn_radiation_wavelength .71073
_diffrn_reflns_av_R_equivalents .05
_diffrn_reflns_limit_h_max 16
_diffrn_reflns_limit_h_min -16
_diffrn_reflns_limit_k_max 20
_diffrn_reflns_limit_k_min -20
_diffrn_reflns_limit_l_max 34
_diffrn_reflns_limit_l_min -34
_diffrn_reflns_number 61193.0
_diffrn_reflns_theta_full 26.95
_diffrn_reflns_theta_max 26.95
_diffrn_source 'fine-focus sealed tube'
_diffrn_source_type 'STOE IPDS'
_diffrn_standards_decay_% 0
_exptl_absorpt_coefficient_mu 2.02
_exptl_absorpt_correction_T_max 0.7905
_exptl_absorpt_correction_T_min 0.6538
_exptl_absorpt_correction_type numerical
_exptl_absorpt_process_details 'XRED; Stoe & Cie, 1999'
_exptl_crystal_colour colorless
_exptl_crystal_density_diffrn 1.674
_exptl_crystal_description prism
_exptl_crystal_F_000 2752
_exptl_crystal_size_max 0.24
_exptl_crystal_size_mid 0.15
_exptl_crystal_size_min 0.14
_refine_diff_density_max 3.057
_refine_diff_density_min -3.178
_refine_ls_abs_structure_details none
_refine_ls_extinction_coef .00000
_refine_ls_extinction_method none
_refine_ls_goodness_of_fit_ref 1.395
_refine_ls_hydrogen_treatment mixed
_refine_ls_number_parameters 847
_refine_ls_number_reflns 8331
_refine_ls_R_factor_gt .047
_refine_ls_shift/su_max .038
_refine_ls_structure_factor_coef F
_refine_ls_weighting_details \w=1/[\s^2^(Fo)+0.0009(Fo^2^)]
_refine_ls_weighting_scheme calc
_refine_ls_wR_factor_ref .057
_reflns_number_gt 8063
_reflns_number_total 11712.0
_reflns_threshold_expression refl_observed_if_F____>_3.00_sigma(F___)
_cod_data_source_file ic801908c_si_001_4.cif
_cod_data_source_block 3
_cod_original_sg_symbol_H-M 'P 21/n'
_cod_original_formula_sum 'C49 H44 F9 Lu1 N10 O10 S3'
_cod_database_code 4301338

loop_
_symmetry_equiv_pos_as_xyz
+x,+y,+z
1/2-x,1/2+y,1/2-z
-x,-y,-z
1/2+x,1/2-y,1/2+z

loop_
_atom_site_label
_atom_site_fract_x
_atom_site_fract_y
_atom_site_fract_z
_atom_site_U_iso_or_equiv
_atom_site_occupancy
_atom_site_adp_type
LU1 .10753(3) .212061(17) .620695(9) .02062(13) 1.00000 Uani
C1a .0105(8) .3400(5) .4502(3) .048(5) 1.00000 Uani
C2a .0951(8) .3718(5) .4787(3) .043(5) 1.00000 Uani
C3a .1350(6) .3269(5) .5198(3) .030(4) 1.00000 Uani
C4a .2253(6) .3511(5) .5538(3) .031(4) 1.00000 Uani
C5a .3722(7) .4058(5) .5885(3) .037(4) 1.00000 Uani
C6a .3323(6) .3459(5) .6200(3) .030(4) 1.00000 Uani
C7a .3871(7) .3278(5) .6654(3) .037(4) 1.00000 Uani
C8a .4811(7) .3701(6) .6771(4) .045(5) 1.00000 Uani
C9a .5199(7) .4292(6) .6449(4) .047(5) 1.00000 Uani
C10a .4670(7) .4492(6) .6006(4) .044(5) 1.00000 Uani
C11a .3183(10) .4637(7) .5044(4) .063(7) 1.00000 Uani
C12a .2731(13) .5494(7) .5110(4) .099(9) 1.00000 Uani
C13a -.0329(8) .2633(5) .4619(3) .041(5) 1.00000 Uani
C14a .0084(6) .2220(5) .5040(3) .026(4) 1.00000 Uani
C15a -.0298(6) .1420(5) .5232(3) .023(4) 1.00000 Uani
C16a -.1157(6) .0239(5) .5341(3) .029(4) 1.00000 Uani
C17a -.0413(6) .0371(5) .5737(3) .029(4) 1.00000 Uani
C18a -.0291(7) -.0223(5) .6120(3) .036(4) 1.00000 Uani
C19a -.0943(8) -.0922(5) .6081(4) .047(5) 1.00000 Uani
C20a -.1715(8) -.1028(6) .5686(4) .047(5) 1.00000 Uani
C21a -.1822(7) -.0468(5) .5306(3) .040(5) 1.00000 Uani
C22a -.1758(7) .1004(6) .4559(3) .040(5) 1.00000 Uani
C23a -.2703(8) .1541(8) .4629(4) .065(7) 1.00000 Uani
N1a .0916(5) .2540(4) .53273(19) .026(3) 1.00000 Uani
N2a .2394(5) .3132(4) .59756(19) .026(3) 1.00000 Uani
N3a .3026(6) .4087(4) .5466(3) .038(4) 1.00000 Uani
N4a .0126(5) .1125(4) .56661(18) .024(3) 1.00000 Uani
N5a -.1067(5) .0913(4) .50210(19) .029(3) 1.00000 Uani
C1b .1618(8) .0427(6) .7820(3) .047(5) 1.00000 Uani
C2b .2360(7) .0354(6) .7473(3) .039(5) 1.00000 Uani
C3b .2111(6) .0669(5) .7000(3) .032(4) 1.00000 Uani
C4b .2812(6) .0695(5) .6594(3) .032(4) 1.00000 Uani
C5b .4099(7) .0465(5) .6102(3) .037(4) 1.00000 Uani
C6b .3466(6) .1140(5) .5928(3) .030(4) 1.00000 Uani
C7b .3704(7) .1570(5) .5497(3) .035(4) 1.00000 Uani
C8b .4607(7) .1297(6) .5269(3) .045(5) 1.00000 Uani
C9b .5203(8) .0618(6) .5457(4) .052(6) 1.00000 Uani
C10b .4964(7) .0180(6) .5873(4) .047(5) 1.00000 Uani
C11b .4001(8) -.0590(6) .6793(4) .050(5) 1.00000 Uani
C12b .5002(8) -.0443(7) .7128(4) .062(6) 1.00000 Uani
C13b .0641(7) .0772(6) .7688(3) .043(5) 1.00000 Uani
C14b .0423(6) .1057(5) .7207(3) .032(4) 1.00000 Uani
C15b -.0578(6) .1401(5) .6985(3) .033(4) 1.00000 Uani
C16b -.2269(6) .1645(5) .6772(3) .036(4) 1.00000 Uani
C17b -.1641(6) .2009(5) .6427(3) .034(4) 1.00000 Uani
C18b -.2102(7) .2418(6) .6012(3) .038(5) 1.00000 Uani
C19b -.3189(7) .2449(6) .5957(4) .046(5) 1.00000 Uani
C20b -.3815(7) .2099(7) .6306(4) .052(6) 1.00000 Uani
C21b -.3373(7) .1683(7) .6720(4) .048(5) 1.00000 Uani
C22b -.1946(8) .0672(7) .7496(4) .056(6) 1.00000 Uani
C23b -.1886(9) -.0226(7) .7327(4) .066(7) 1.00000 Uani
N1b .1166(5) .1026(4) .6872(2) .030(3) 1.00000 Uani
N2b .2653(5) .1267(4) .62401(19) .029(3) 1.00000 Uani
N3b .3651(5) .0191(4) .6528(3) .037(4) 1.00000 Uani
N4b -.0569(5) .1849(4) .6573(2) .030(3) 1.00000 Uani
N5b -.1585(5) .1264(5) .7130(3) .040(4) 1.00000 Uani
O4 .1517(5) .2767(4) .69435(18) .033(3) 1.00000 Uani
S1t .02299(16) .42573(11) .62694(7) .0331(10) 1.00000 Uani
C1t -.1088(8) .4523(6) .6445(4) .052(6) 1.00000 Uani
F1t -.1392(5) .4025(5) .6793(3) .072(4) 1.00000 Uani
F2t -.1800(5) .4479(5) .6059(3) .080(5) 1.00000 Uani
F3t -.1102(6) .5318(4) .6616(3) .089(5) 1.00000 Uani
O1t .0103(4) .3361(3) .61399(16) .029(3) 1.00000 Uani
O2t .0912(5) .4393(4) .6711(2) .047(4) 1.00000 Uani
O3t .0404(7) .4790(4) .5865(3) .062(4) 1.00000 Uani
S2t .3405(3) .28144(17) .81029(8) .0657(15) 1.00000 Uani
O4t .3285(6) .2825(5) .8609(3) .096(6) 1.00000 Uani
O5t .3860(8) .3571(5) .7913(3) .117(8) 1.00000 Uani
O6t .2501(7) .2487(5) .7805(3) .090(6) 1.00000 Uani
C2t .4405(9) .2034(6) .8035(4) .064(7) 1.00000 Uani
F4t .5317(6) .2218(5) .8271(4) .111(6) 1.00000 Uani
F5t .4531(9) .1876(6) .7565(3) .122(7) 1.00000 Uani
F6t .4116(7) .1294(4) .8214(3) .097(5) 1.00000 Uani
S3t .3812(5) .3168(4) .4054(2) .07000 .45592 Uiso
O7t .4850(11) .3331(8) .4364(5) .07000 .45592 Uiso
O8t .3485(10) .3929(8) .3794(5) .07000 .45592 Uiso
O9t .3042(11) .2903(8) .4354(5) .07000 .45592 Uiso
C3t .3994(6) .2504(6) .3695(3) .07000 .45592 Uiso
F7t .4558(9) .2792(7) .3326(4) .07000 .45592 Uiso
F8t .4578(10) .1854(7) .3944(4) .07000 .45592 Uiso
F9t .2993(10) .2178(8) .3472(4) .07000 .45592 Uiso
S3p .4165(4) .2801(4) .40492(17) .07000 .54408 Uiso
O7p .5042(10) .2325(7) .4149(4) .07000 .54408 Uiso
O8p .4456(9) .3674(8) .3957(4) .07000 .54408 Uiso
O9p .3444(9) .2747(7) .4461(4) .07000 .54408 Uiso
C3p .3482(6) .2379(5) .3470(3) .07000 .54408 Uiso
F7p .4043(8) .2521(7) .3081(4) .07000 .54408 Uiso
F8p .3360(8) .1559(7) .3515(4) .07000 .54408 Uiso
F9p .2562(9) .2716(6) .3383(4) .07000 .54408 Uiso
H2a .131(6) .423(3) .470(3) .03800 1.00000 Uiso
H1a -.030(6) .377(4) .427(3) .03800 1.00000 Uiso
H13a -.089(5) .236(5) .441(3) .03800 1.00000 Uiso
H10a .494(6) .491(4) .578(3) .03800 1.00000 Uiso
H9a .583(7) .456(5) .652(3) .03800 1.00000 Uiso
H8a .516(7) .354(5) .708(3) .03800 1.00000 Uiso
H7a .354(6) .288(4) .687(3) .03800 1.00000 Uiso
H18a .017(5) -.011(5) .6415(17) .03800 1.00000 Uiso
H19a -.100(7) -.124(4) .6387(16) .03800 1.00000 Uiso
H20a -.212(6) -.155(3) .565(3) .03800 1.00000 Uiso
H21a -.243(7) -.049(5) .504(3) .03800 1.00000 Uiso
H11a .395(2) .465(6) .503(3) .03800 1.00000 Uiso
H12a .284(6) .432(5) .4773(19) .03800 1.00000 Uiso
H22a -.134(6) .118(5) .4285(19) .03800 1.00000 Uiso
H23a -.188(7) .0405(18) .449(3) .03800 1.00000 Uiso
H2b .307(7) .015(5) .752(3) .03800 1.00000 Uiso
H1b .173(6) .020(5) .8153(13) .03800 1.00000 Uiso
H13b .008(7) .076(5) .790(3) .03800 1.00000 Uiso
H10b .537(6) -.031(4) .598(3) .03800 1.00000 Uiso
H9b .585(7) .053(5) .529(3) .03800 1.00000 Uiso
H8b .471(6) .156(5) .4954(15) .03800 1.00000 Uiso
H7b .323(7) .202(5) .531(3) .03800 1.00000 Uiso
H18b -.167(6) .257(5) .574(2) .03800 1.00000 Uiso
H19b -.354(6) .274(5) .5674(18) .03800 1.00000 Uiso
H20b -.454(7) .209(5) .626(3) .03800 1.00000 Uiso
H21b -.378(7) .139(6) .692(3) .03800 1.00000 Uiso
H11b .342(5) -.080(5) .698(3) .03800 1.00000 Uiso
H12b .408(7) -.1204(15) .680(3) .03800 1.00000 Uiso
H22b -.151(6) .076(5) .7810(16) .03800 1.00000 Uiso
H23b -.267(3) .088(5) .752(3) .03800 1.00000 Uiso
H14a .196(3) .5455(11) .5109(17) .03800 1.00000 Uiso
H15a .302(4) .5728(15) .5419(11) .03800 1.00000 Uiso
H16a .292(4) .5857(14) .4839(12) .03800 1.00000 Uiso
H24a -.306(3) .133(2) .4910(13) .03800 1.00000 Uiso
H25a -.2479(14) .2117(15) .4689(16) .03800 1.00000 Uiso
H26a -.318(3) .152(3) .4334(10) .03800 1.00000 Uiso
H14b .5574(17) -.027(3) .6929(8) .03800 1.00000 Uiso
H15b .4872(17) -.000(3) .7368(12) .03800 1.00000 Uiso
H16b .520(3) -.0966(16) .7304(13) .03800 1.00000 Uiso
H24b -.235(3) -.0303(12) .7025(12) .03800 1.00000 Uiso
H25b -.116(2) -.0360(13) .7261(16) .03800 1.00000 Uiso
H26b -.211(4) -.0601(11) .7586(10) .03800 1.00000 Uiso
H27w .129(8) .319(6) .694(3) .03800 1.00000 Uiso
H28w .174(7) .260(6) .718(4) .03800 1.00000 Uiso

loop_
_atom_site_aniso_label
_atom_site_aniso_U_11
_atom_site_aniso_U_22
_atom_site_aniso_U_33
_atom_site_aniso_U_12
_atom_site_aniso_U_13
_atom_site_aniso_U_23
LU1 .02112(15) .02096(13) .01924(12) -.00375(15) -.00199(9) .00256(13)
C1a .076(7) .036(5) .027(4) -.008(5) -.018(4) .012(4)
C2a .067(6) .030(4) .030(4) -.014(4) .000(4) .011(3)
C3a .036(5) .030(4) .023(4) -.009(4) .004(3) .001(3)
C4a .037(5) .026(4) .030(4) -.011(4) .007(3) .000(3)
C5a .035(5) .036(5) .041(4) -.015(4) .013(4) -.009(4)
C6a .028(4) .029(4) .034(4) -.007(3) .005(3) -.008(3)
C7a .028(5) .039(5) .042(4) -.008(4) -.003(4) -.005(4)
C8a .032(5) .050(5) .051(5) -.005(4) -.005(4) -.011(4)
C9a .033(5) .050(5) .058(5) -.016(4) .006(4) -.020(5)
C10a .038(5) .041(5) .054(5) -.020(4) .016(4) -.012(4)
C11a .073(8) .068(7) .048(5) -.042(6) .008(5) .017(5)
C12a .162(15) .052(7) .077(8) -.044(8) -.033(8) .027(6)
C13a .053(6) .036(5) .031(4) -.007(4) -.010(4) .005(3)
C14a .029(4) .028(4) .020(3) -.002(3) -.002(3) -.003(3)
C15a .023(4) .026(4) .021(3) -.002(3) .001(3) -.002(3)
C16a .029(4) .029(4) .031(4) -.006(3) .005(3) -.005(3)
C17a .031(5) .023(4) .032(4) -.003(3) .002(3) -.001(3)
C18a .044(5) .029(4) .034(4) -.008(4) .004(4) .003(3)
C19a .060(6) .028(4) .053(5) -.010(4) .011(5) .007(4)
C20a .057(6) .033(5) .053(5) -.021(4) .009(5) -.001(4)
C21a .039(5) .040(5) .042(5) -.013(4) .003(4) -.008(4)
C22a .041(5) .045(5) .032(4) -.014(4) -.008(4) -.001(4)
C23a .033(6) .101(9) .059(6) .001(6) -.008(5) .023(6)
N1a .029(4) .024(3) .024(3) -.005(3) .004(3) -.000(3)
N2a .026(4) .025(3) .025(3) -.007(3) -.000(3) .000(3)
N3a .044(5) .038(4) .032(3) -.021(4) .009(3) .000(3)
N4a .025(4) .022(3) .025(3) -.005(3) .002(3) .001(3)
N5a .027(4) .032(4) .026(3) -.007(3) -.002(3) -.004(3)
C1b .048(6) .050(5) .040(5) -.011(5) -.006(4) .014(4)
C2b .034(5) .047(5) .035(4) -.004(4) -.006(4) .014(4)
C3b .032(5) .027(4) .036(4) -.007(4) -.004(3) .006(3)
C4b .026(4) .032(4) .036(4) -.003(4) -.004(3) .006(3)
C5b .029(5) .037(5) .044(4) -.001(4) -.000(4) .002(4)
C6b .028(4) .028(4) .035(4) -.007(3) -.001(3) -.003(3)
C7b .033(5) .041(5) .031(4) -.009(4) .001(3) -.004(4)
C8b .040(5) .053(6) .041(5) -.007(5) .008(4) -.002(4)
C9b .044(6) .057(6) .059(6) .002(5) .021(5) -.009(5)
C10b .037(6) .048(6) .057(5) .001(4) .004(4) -.004(5)
C11b .052(6) .032(5) .063(6) .007(4) -.004(5) .012(4)
C12b .052(7) .071(7) .062(6) .020(6) -.002(5) .016(5)
C13b .040(6) .055(6) .035(4) -.006(5) .008(4) .012(4)
C14b .028(5) .034(4) .032(4) -.008(4) .004(3) .007(3)
C15b .030(5) .038(4) .029(4) -.006(4) .005(3) .001(3)
C16b .028(5) .039(5) .043(4) -.005(4) .006(4) -.001(4)
C17b .029(4) .032(4) .041(4) .001(4) .001(3) -.004(4)
C18b .034(5) .038(5) .042(4) .001(4) -.003(4) .000(4)
C19b .037(6) .045(5) .054(5) .005(4) -.013(4) -.004(4)
C20b .022(5) .059(6) .075(7) .001(5) -.001(4) -.021(5)
C21b .032(5) .061(6) .052(5) -.002(5) .010(4) -.004(5)
C22b .037(6) .078(7) .053(5) -.008(5) .014(5) .022(5)
C23b .059(7) .068(7) .072(7) -.012(6) .016(5) .025(6)
N1b .027(4) .034(4) .029(3) -.005(3) -.001(3) .007(3)
N2b .026(4) .031(4) .028(3) -.003(3) .000(3) .006(3)
N3b .028(4) .036(4) .047(4) .001(3) -.000(3) .008(3)
N4b .027(4) .033(4) .029(3) -.007(3) .004(3) .002(3)
N5b .028(4) .054(5) .040(4) -.003(4) .011(3) .010(3)
O4 .040(4) .034(4) .023(3) -.003(3) -.007(3) -.000(3)
S1t .0386(12) .0251(9) .0354(9) .0005(8) .0018(8) -.0003(7)
C1t .041(6) .049(6) .065(6) .008(5) -.000(5) -.017(5)
F1t .058(4) .091(5) .071(4) -.005(4) .026(3) -.016(4)
F2t .058(4) .077(5) .101(5) .017(4) -.029(4) -.013(4)
F3t .073(5) .055(4) .139(6) .020(4) .008(4) -.048(4)
O1t .032(3) .027(3) .027(3) .001(3) -.000(2) -.0013(19)
O2t .048(4) .033(3) .058(4) -.001(3) -.013(3) -.011(3)
O3t .101(6) .033(4) .053(4) .004(4) .018(4) .012(3)
S2t .089(2) .0664(17) .0375(11) .0279(16) -.0207(12) -.0146(11)
O4t .092(6) .153(9) .041(4) .044(6) -.020(4) -.027(5)
O5t .190(12) .043(5) .116(7) .018(6) -.008(7) .006(5)
O6t .104(7) .108(7) .051(4) .027(6) -.046(5) -.010(5)
C2t .079(8) .050(6) .063(6) .014(6) -.003(6) -.005(5)
F4t .064(5) .073(5) .190(9) .000(4) -.019(5) -.026(5)
F5t .179(10) .104(6) .087(5) .055(6) .036(6) -.016(5)
F6t .123(7) .049(4) .112(6) .003(4) -.041(5) .011(4)

loop_
_atom_type_symbol
_atom_type_scat_source
_atom_type_scat_dispersion_real
_atom_type_scat_dispersion_imag
C Int._Tables_Vol_IV_Tables_2.2B_and_2.3.1 .002 .002
H Int._Tables_Vol_IV_Tables_2.2B_and_2.3.1 0 0
O Int._Tables_Vol_IV_Tables_2.2B_and_2.3.1 .008 .006
N Int._Tables_Vol_IV_Tables_2.2B_and_2.3.1 .004 .003
F Int._Tables_Vol_IV_Tables_2.2B_and_2.3.1 .014 .01
S Int._Tables_Vol_IV_Tables_2.2B_and_2.3.1 .11 .124
Lu Int._Tables_Vol_IV_Tables_2.2B_and_2.3.1 -.988 5.858

loop_
_geom_angle_atom_site_label_1
_geom_angle_atom_site_label_2
_geom_angle_atom_site_label_3
_geom_angle_site_symmetry_1
_geom_angle_site_symmetry_2
_geom_angle_site_symmetry_3
_geom_angle
N1a LU1 N2a . . . 65.20(18)
N1a LU1 N4a . . . 65.73(18)
N1a LU1 N1b . . . 151.60(19)
N1a LU1 N2b . . . 101.22(19)
N1a LU1 N4b . . . 115.87(19)
N1a LU1 O4 . . . 136.26(19)
N1a LU1 O1t . . . 72.05(17)
N2a LU1 N4a . . . 126.53(18)
N2a LU1 N1b . . . 130.55(18)
N2a LU1 N2b . . . 78.39(19)
N2a LU1 N4b . . . 148.68(19)
N2a LU1 O4 . . . 78.53(19)
N2a LU1 O1t . . . 77.83(18)
N4a LU1 N1b . . . 88.67(18)
N4a LU1 N2b . . . 91.54(19)
N4a LU1 N4b . . . 74.26(19)
N4a LU1 O4 . . . 154.95(19)
N4a LU1 O1t . . . 105.77(17)
N1b LU1 N2b . . . 65.77(19)
N1b LU1 N4b . . . 64.68(19)
N1b LU1 O4 . . . 71.67(19)
N1b LU1 O1t . . . 129.85(18)
N2b LU1 N4b . . . 128.49(19)
N2b LU1 O4 . . . 94.18(19)
N2b LU1 O1t . . . 155.89(18)
N4b LU1 O4 . . . 83.2(2)
N4b LU1 O1t . . . 73.46(18)
O4 LU1 O1t . . . 77.29(17)
C2a C1a C13a . . . 120.1(7)
C2a C1a H1a . . . 119(4)
C13a C1a H1a . . . 118(4)
C1a C2a C3a . . . 119.1(8)
C1a C2a H2a . . . 123(4)
C3a C2a H2a . . . 118(4)
C2a C3a C4a . . . 126.3(7)
C2a C3a N1a . . . 121.6(7)
C4a C3a N1a . . . 112.1(6)
C3a C4a N2a . . . 119.3(7)
C3a C4a N3a . . . 128.2(6)
N2a C4a N3a . . . 112.5(6)
C6a C5a C10a . . . 122.3(7)
C6a C5a N3a . . . 106.7(7)
C10a C5a N3a . . . 131.0(8)
C5a C6a C7a . . . 120.1(7)
C5a C6a N2a . . . 108.7(6)
C7a C6a N2a . . . 131.2(7)
C6a C7a C8a . . . 117.6(8)
C6a C7a H7a . . . 117(4)
C8a C7a H7a . . . 126(4)
C7a C8a C9a . . . 121.3(8)
C7a C8a H8a . . . 114(5)
C9a C8a H8a . . . 125(5)
C8a C9a C10a . . . 122.3(8)
C8a C9a H9a . . . 122(5)
C10a C9a H9a . . . 116(5)
C5a C10a C9a . . . 116.4(8)
C5a C10a H10a . . . 121(4)
C9a C10a H10a . . . 122(4)
C12a C11a N3a . . . 112.1(9)
C12a C11a H11a . . . 112(5)
C12a C11a H12a . . . 114(5)
N3a C11a H11a . . . 104(5)
N3a C11a H12a . . . 102(4)
H11a C11a H12a . . . 112(7)
C11a C12a H14a . . . 109.5(15)
C11a C12a H15a . . . 109(2)
C11a C12a H16a . . . 109(3)
H14a C12a H15a . . . 109(4)
H14a C12a H16a . . . 109(4)
H15a C12a H16a . . . 109(3)
C1a C13a C14a . . . 118.4(8)
C1a C13a H13a . . . 123(4)
C14a C13a H13a . . . 119(4)
C13a C14a C15a . . . 126.0(7)
C13a C14a N1a . . . 121.6(7)
C15a C14a N1a . . . 112.4(6)
C14a C15a N4a . . . 119.5(6)
C14a C15a N5a . . . 127.6(6)
N4a C15a N5a . . . 112.9(6)
C17a C16a C21a . . . 122.9(7)
C17a C16a N5a . . . 106.5(6)
C21a C16a N5a . . . 130.6(7)
C16a C17a C18a . . . 120.1(7)
C16a C17a N4a . . . 109.4(6)
C18a C17a N4a . . . 130.5(7)
C17a C18a C19a . . . 116.8(7)
C17a C18a H18a . . . 121(5)
C19a C18a H18a . . . 122(5)
C18a C19a C20a . . . 122.0(8)
C18a C19a H19a . . . 116(4)
C20a C19a H19a . . . 120(5)
C19a C20a C21a . . . 121.6(8)
C19a C20a H20a . . . 121(4)
C21a C20a H20a . . . 117(4)
C16a C21a C20a . . . 116.5(8)
C16a C21a H21a . . . 120(5)
C20a C21a H21a . . . 123(5)
C23a C22a N5a . . . 112.2(7)
C23a C22a H22a . . . 114(5)
C23a C22a H23a . . . 118(5)
N5a C22a H22a . . . 111(4)
N5a C22a H23a . . . 99(4)
H22a C22a H23a . . . 102(6)
C22a C23a H24a . . . 109(2)
C22a C23a H25a . . . 109.5(14)
C22a C23a H26a . . . 109(3)
H24a C23a H25a . . . 109(4)
H24a C23a H26a . . . 109(3)
H25a C23a H26a . . . 109(4)
LU1 N1a C3a . . . 118.7(4)
LU1 N1a C14a . . . 117.2(5)
C3a N1a C14a . . . 119.1(6)
LU1 N2a C4a . . . 118.7(5)
LU1 N2a C6a . . . 135.3(5)
C4a N2a C6a . . . 105.9(6)
C4a N3a C5a . . . 106.1(6)
C4a N3a C11a . . . 130.8(7)
C5a N3a C11a . . . 123.0(8)
LU1 N4a C15a . . . 116.9(5)
LU1 N4a C17a . . . 134.7(4)
C15a N4a C17a . . . 104.6(6)
C15a N5a C16a . . . 106.5(5)
C15a N5a C22a . . . 131.1(6)
C16a N5a C22a . . . 122.3(6)
C2b C1b C13b . . . 120.0(8)
C2b C1b H1b . . . 123(5)
C13b C1b H1b . . . 117(5)
C1b C2b C3b . . . 118.6(8)
C1b C2b H2b . . . 129(5)
C3b C2b H2b . . . 112(5)
C2b C3b C4b . . . 126.5(7)
C2b C3b N1b . . . 121.7(7)
C4b C3b N1b . . . 111.7(6)
C3b C4b N2b . . . 119.8(7)
C3b C4b N3b . . . 127.4(7)
N2b C4b N3b . . . 112.8(7)
C6b C5b C10b . . . 123.7(8)
C6b C5b N3b . . . 105.1(7)
C10b C5b N3b . . . 131.2(8)
C5b C6b C7b . . . 119.9(7)
C5b C6b N2b . . . 109.6(6)
C7b C6b N2b . . . 130.4(7)
C6b C7b C8b . . . 116.6(7)
C6b C7b H7b . . . 126(5)
C8b C7b H7b . . . 117(5)
C7b C8b C9b . . . 120.9(8)
C7b C8b H8b . . . 115(5)
C9b C8b H8b . . . 123(5)
C8b C9b C10b . . . 123.0(9)
C8b C9b H9b . . . 113(5)
C10b C9b H9b . . . 124(5)
C5b C10b C9b . . . 115.8(8)
C5b C10b H10b . . . 124(5)
C9b C10b H10b . . . 120(5)
C12b C11b N3b . . . 111.4(8)
C12b C11b H11b . . . 111(4)
C12b C11b H12b . . . 94(5)
N3b C11b H11b . . . 109(5)
N3b C11b H12b . . . 150(5)
H11b C11b H12b . . . 75(7)
C11b C12b H14b . . . 109.5(14)
C11b C12b H15b . . . 109.5(16)
C11b C12b H16b . . . 109.5(19)
H14b C12b H15b . . . 109(3)
H14b C12b H16b . . . 109(3)
H15b C12b H16b . . . 109(3)
C1b C13b C14b . . . 118.9(8)
C1b C13b H13b . . . 123(5)
C14b C13b H13b . . . 118(5)
C13b C14b C15b . . . 127.7(7)
C13b C14b N1b . . . 121.4(7)
C15b C14b N1b . . . 110.9(6)
C14b C15b N4b . . . 119.0(7)
C14b C15b N5b . . . 127.7(7)
N4b C15b N5b . . . 113.1(7)
C17b C16b C21b . . . 122.0(7)
C17b C16b N5b . . . 107.0(7)
C21b C16b N5b . . . 130.9(8)
C16b C17b C18b . . . 120.7(7)
C16b C17b N4b . . . 108.7(6)
C18b C17b N4b . . . 130.5(7)
C17b C18b C19b . . . 117.4(8)
C17b C18b H18b . . . 120(4)
C19b C18b H18b . . . 122(4)
C18b C19b C20b . . . 121.8(8)
C18b C19b H19b . . . 120(5)
C20b C19b H19b . . . 118(5)
C19b C20b C21b . . . 121.8(8)
C19b C20b H20b . . . 121(5)
C21b C20b H20b . . . 117(5)
C16b C21b C20b . . . 116.3(8)
C16b C21b H21b . . . 122(5)
C20b C21b H21b . . . 121(5)
C23b C22b N5b . . . 112.2(8)
C23b C22b H22b . . . 111(5)
C23b C22b H23b . . . 114(5)
N5b C22b H22b . . . 108(5)
N5b C22b H23b . . . 100(5)
H22b C22b H23b . . . 111(6)
C22b C23b H24b . . . 109.5(15)
C22b C23b H25b . . . 109.5(16)
C22b C23b H26b . . . 109.5(16)
H24b C23b H25b . . . 109(4)
H24b C23b H26b . . . 109(3)
H25b C23b H26b . . . 109(4)
LU1 N1b C3b . . . 118.1(5)
LU1 N1b C14b . . . 117.6(5)
C3b N1b C14b . . . 119.2(6)
LU1 N2b C4b . . . 119.5(5)
LU1 N2b C6b . . . 134.9(5)
C4b N2b C6b . . . 105.2(6)
C4b N3b C5b . . . 107.2(6)
C4b N3b C11b . . . 129.7(7)
C5b N3b C11b . . . 122.5(7)
LU1 N4b C15b . . . 120.4(5)
LU1 N4b C17b . . . 134.0(5)
C15b N4b C17b . . . 105.4(6)
C15b N5b C16b . . . 105.8(6)
C15b N5b C22b . . . 129.5(7)
C16b N5b C22b . . . 122.9(7)
LU1 O4 H27w . . . 109(7)
LU1 O4 H28w . . . 131(7)
H27w O4 H28w . . . 118(9)
C1t S1t O1t . . . 101.6(4)
C1t S1t O2t . . . 104.5(4)
C1t S1t O3t . . . 105.3(5)
O1t S1t O2t . . . 113.1(3)
O1t S1t O3t . . . 114.4(4)
O2t S1t O3t . . . 115.9(4)
S1t C1t F1t . . . 111.9(7)
S1t C1t F2t . . . 111.2(7)
S1t C1t F3t . . . 110.1(7)
F1t C1t F2t . . . 108.5(8)
F1t C1t F3t . . . 107.8(8)
F2t C1t F3t . . . 107.1(8)
LU1 O1t S1t . . . 138.9(3)
O4t S2t O5t . . . 114.7(5)
O4t S2t O6t . . . 114.5(5)
O4t S2t C2t . . . 103.9(5)
O5t S2t O6t . . . 114.8(5)
O5t S2t C2t . . . 103.6(6)
O6t S2t C2t . . . 103.2(5)
S2t C2t F4t . . . 113.4(7)
S2t C2t F5t . . . 111.6(7)
S2t C2t F6t . . . 110.9(8)
F4t C2t F5t . . . 110.5(10)
F4t C2t F6t . . . 105.8(8)
F5t C2t F6t . . . 104.0(8)
O7t S3t O8t . . . 109.3(8)
O7t S3t O9t . . . 110.0(8)
O7t S3t C3t . . . 108.5(7)
O8t S3t O9t . . . 110.8(8)
O8t S3t C3t . . . 109.3(7)
O9t S3t C3t . . . 109.0(7)
S3t C3t F7t . . . 111.5(8)
S3t C3t F8t . . . 108.2(7)
S3t C3t F9t . . . 110.9(8)
F7t C3t F8t . . . 108.4(9)
F7t C3t F9t . . . 107.7(8)
F8t C3t F9t . . . 110.2(9)
F8p F9t F9p . . . 170.0(14)
S3t S3p O7t . . . 82.2(8)
O7p S3p O8p . . . 110.6(8)
O7p S3p O9p . . . 110.8(7)
O7p S3p C3p . . . 106.9(6)
O8p S3p O9p . . . 111.0(7)
O8p S3p C3p . . . 107.7(5)
O9p S3p C3p . . . 109.9(6)
S3p C3p F7p . . . 111.6(7)
S3p C3p F8p . . . 109.0(6)
S3p C3p F9p . . . 111.2(7)
F7p C3p F8p . . . 108.3(8)
F7p C3p F9p . . . 108.2(8)
F8p C3p F9p . . . 108.5(8)

loop_
_geom_bond_atom_site_label_1
_geom_bond_atom_site_label_2
_geom_bond_site_symmetry_1
_geom_bond_site_symmetry_2
_geom_bond_distance
LU1 N1a . . 2.474(5)
LU1 N2a . . 2.436(6)
LU1 N4a . . 2.418(6)
LU1 N1b . . 2.504(6)
LU1 N2b . . 2.412(6)
LU1 N4b . . 2.414(6)
LU1 O4 . . 2.281(5)
LU1 O1t . . 2.325(5)
C1a C2a . . 1.371(12)
C1a C13a . . 1.383(12)
C1a H1a . . .97(6)
C2a C3a . . 1.387(10)
C2a H2a . . .97(6)
C3a C4a . . 1.467(10)
C3a N1a . . 1.342(9)
C4a N2a . . 1.332(9)
C4a N3a . . 1.365(10)
C5a C6a . . 1.399(11)
C5a C10a . . 1.402(12)
C5a N3a . . 1.388(10)
C6a C7a . . 1.400(10)
C6a N2a . . 1.384(9)
C7a C8a . . 1.383(12)
C7a H7a . . .98(7)
C8a C9a . . 1.399(13)
C8a H8a . . .96(8)
C9a C10a . . 1.369(12)
C9a H9a . . .92(8)
C10a H10a . . .97(7)
C11a C12a . . 1.495(16)
C11a N3a . . 1.466(12)
C11a H11a . . .98(3)
C11a H12a . . .97(6)
C12a H14a . . .97(3)
C12a H15a . . .96(4)
C12a H16a . . .98(4)
C13a C14a . . 1.387(10)
C13a H13a . . .97(6)
C14a C15a . . 1.470(10)
C14a N1a . . 1.361(9)
C15a N4a . . 1.344(8)
C15a N5a . . 1.358(9)
C16a C17a . . 1.390(10)
C16a C21a . . 1.403(11)
C16a N5a . . 1.391(9)
C17a C18a . . 1.406(10)
C17a N4a . . 1.400(9)
C18a C19a . . 1.384(12)
C18a H18a . . .97(6)
C19a C20a . . 1.407(13)
C19a H19a . . .98(6)
C20a C21a . . 1.362(12)
C20a H20a . . .98(6)
C21a H21a . . 1.02(8)
C22a C23a . . 1.494(14)
C22a N5a . . 1.482(9)
C22a H22a . . .99(7)
C22a H23a . . .98(4)
C23a H24a . . .98(4)
C23a H25a . . .97(3)
C23a H26a . . .97(3)
C1b C2b . . 1.385(12)
C1b C13b . . 1.376(13)
C1b H1b . . .97(5)
C2b C3b . . 1.393(10)
C2b H2b . . .96(9)
C3b C4b . . 1.468(11)
C3b N1b . . 1.347(10)
C4b N2b . . 1.328(9)
C4b N3b . . 1.354(10)
C5b C6b . . 1.400(11)
C5b C10b . . 1.377(12)
C5b N3b . . 1.397(10)
C6b C7b . . 1.410(10)
C6b N2b . . 1.397(10)
C7b C8b . . 1.408(12)
C7b H7b . . 1.04(8)
C8b C9b . . 1.393(13)
C8b H8b . . .97(5)
C9b C10b . . 1.380(13)
C9b H9b . . .97(9)
C10b H10b . . .97(6)
C11b C12b . . 1.520(14)
C11b N3b . . 1.487(11)
C11b H11b . . .99(7)
C11b H12b . . .98(3)
C12b H14b . . .98(3)
C12b H15b . . .98(4)
C12b H16b . . .98(3)
C13b C14b . . 1.391(10)
C13b H13b . . .94(9)
C14b C15b . . 1.469(10)
C14b N1b . . 1.359(10)
C15b N4b . . 1.327(9)
C15b N5b . . 1.380(10)
C16b C17b . . 1.399(11)
C16b C21b . . 1.396(12)
C16b N5b . . 1.392(10)
C17b C18b . . 1.391(11)
C17b N4b . . 1.409(10)
C18b C19b . . 1.374(12)
C18b H18b . . .98(7)
C19b C20b . . 1.398(13)
C19b H19b . . .97(6)
C20b C21b . . 1.384(13)
C20b H20b . . .91(9)
C21b H21b . . .91(8)
C22b C23b . . 1.503(15)
C22b N5b . . 1.467(12)
C22b H22b . . .99(5)
C22b H23b . . .98(5)
C23b H24b . . .98(4)
C23b H25b . . .98(3)
C23b H26b . . .98(3)
O4 H27w . . .73(9)
O4 H28w . . .73(9)
S1t C1t . . 1.820(10)
S1t O1t . . 1.474(5)
S1t O2t . . 1.440(6)
S1t O3t . . 1.418(7)
C1t F1t . . 1.313(12)
C1t F2t . . 1.332(11)
C1t F3t . . 1.348(12)
S2t O4t . . 1.395(7)
S2t O5t . . 1.446(9)
S2t O6t . . 1.447(8)
S2t C2t . . 1.793(11)
C2t F4t . . 1.312(13)
C2t F5t . . 1.323(12)
C2t F6t . . 1.335(12)
S3t O7t . . 1.530(14)
S3t O8t . . 1.448(14)
S3t O9t . . 1.384(14)
S3t C3t . . 1.466(10)
S3t S3p . . .735(8)
S3t O8p . . 1.190(13)
S3t O9p . . 1.403(13)
O7t S3p . . 1.444(13)
O7t O8p . . 1.300(16)
O8t O8p . . 1.339(17)
O9t S3p . . 1.707(14)
O9t O9p . . .618(17)
C3t F7t . . 1.353(14)
C3t F8t . . 1.414(14)
C3t F9t . . 1.459(14)
C3t S3p . . 1.078(9)
C3t C3p . . .880(11)
C3t F7p . . 1.676(12)
F7t C3p . . 1.587(14)
F7t F7p . . .996(15)
F8t S3p . . 1.627(13)
F8t O7p . . 1.081(16)
F9t C3p . . .698(14)
F9t F8p . . 1.091(16)
F9t F9p . . 1.034(15)
S3p O7p . . 1.354(12)
S3p O8p . . 1.463(13)
S3p O9p . . 1.500(13)
S3p C3p . . 1.862(9)
C3p F7p . . 1.337(13)
C3p F8p . . 1.320(13)
C3p F9p . . 1.288(13)

loop_
_geom_torsion_atom_site_label_1
_geom_torsion_atom_site_label_2
_geom_torsion_atom_site_label_3
_geom_torsion_atom_site_label_4
_geom_torsion_site_symmetry_1
_geom_torsion_site_symmetry_2
_geom_torsion_site_symmetry_3
_geom_torsion_site_symmetry_4
_geom_torsion
N2a LU1 N1a C3a . . . . -21.7(5)
N2a LU1 N1a C14a . . . . -176.6(6)
N4a LU1 N1a C3a . . . . -179.8(6)
N4a LU1 N1a C14a . . . . 25.3(5)
N1b LU1 N1a C3a . . . . -152.3(5)
N1b LU1 N1a C14a . . . . 52.7(7)
N2b LU1 N1a C3a . . . . -93.2(6)
N2b LU1 N1a C14a . . . . 111.9(5)
N4b LU1 N1a C3a . . . . 123.5(6)
N4b LU1 N1a C14a . . . . -31.4(6)
O4 LU1 N1a C3a . . . . 15.2(7)
O4 LU1 N1a C14a . . . . -139.7(5)
O1t LU1 N1a C3a . . . . 62.9(6)
O1t LU1 N1a C14a . . . . -92.0(5)
N1a LU1 N2a C4a . . . . 12.5(5)
N1a LU1 N2a C6a . . . . -169.0(7)
N4a LU1 N2a C4a . . . . 37.5(6)
N4a LU1 N2a C6a . . . . -143.9(6)
N1b LU1 N2a C4a . . . . 164.1(5)
N1b LU1 N2a C6a . . . . -17.4(8)
N2b LU1 N2a C4a . . . . 120.8(6)
N2b LU1 N2a C6a . . . . -60.7(7)
N4b LU1 N2a C4a . . . . -87.0(6)
N4b LU1 N2a C6a . . . . 91.5(7)
O4 LU1 N2a C4a . . . . -142.5(6)
O4 LU1 N2a C6a . . . . 36.0(7)
O1t LU1 N2a C4a . . . . -63.2(5)
O1t LU1 N2a C6a . . . . 115.3(7)
N1a LU1 N4a C15a . . . . -21.9(5)
N1a LU1 N4a C17a . . . . -176.0(7)
N2a LU1 N4a C15a . . . . -46.9(6)
N2a LU1 N4a C17a . . . . 159.0(6)
N1b LU1 N4a C15a . . . . 170.8(5)
N1b LU1 N4a C17a . . . . 16.7(7)
N2b LU1 N4a C15a . . . . -123.5(5)
N2b LU1 N4a C17a . . . . 82.4(7)
N4b LU1 N4a C15a . . . . 106.7(5)
N4b LU1 N4a C17a . . . . -47.4(6)
O4 LU1 N4a C15a . . . . 133.2(6)
O4 LU1 N4a C17a . . . . -20.9(9)
O1t LU1 N4a C15a . . . . 39.5(5)
O1t LU1 N4a C17a . . . . -114.6(6)
N1a LU1 N1b C3b . . . . 83.9(7)
N1a LU1 N1b C14b . . . . -121.6(6)
N2a LU1 N1b C3b . . . . -31.0(6)
N2a LU1 N1b C14b . . . . 123.5(5)
N4a LU1 N1b C3b . . . . 108.7(5)
N4a LU1 N1b C14b . . . . -96.7(5)
N2b LU1 N1b C3b . . . . 16.5(5)
N2b LU1 N1b C14b . . . . 171.0(6)
N4b LU1 N1b C3b . . . . -178.1(6)
N4b LU1 N1b C14b . . . . -23.5(5)
O4 LU1 N1b C3b . . . . -87.0(5)
O4 LU1 N1b C14b . . . . 67.5(5)
O1t LU1 N1b C3b . . . . -141.7(5)
O1t LU1 N1b C14b . . . . 12.8(6)
N1a LU1 N2b C4b . . . . -156.8(5)
N1a LU1 N2b C6b . . . . 14.2(7)
N2a LU1 N2b C4b . . . . 141.7(6)
N2a LU1 N2b C6b . . . . -47.3(6)
N4a LU1 N2b C4b . . . . -91.2(5)
N4a LU1 N2b C6b . . . . 79.7(7)
N1b LU1 N2b C4b . . . . -3.4(5)
N1b LU1 N2b C6b . . . . 167.6(7)
N4b LU1 N2b C4b . . . . -20.2(6)
N4b LU1 N2b C6b . . . . 150.7(6)
O4 LU1 N2b C4b . . . . 64.4(6)
O4 LU1 N2b C6b . . . . -124.7(7)
O1t LU1 N2b C4b . . . . 132.2(5)
O1t LU1 N2b C6b . . . . -56.8(8)
N1a LU1 N4b C15b . . . . 160.7(5)
N1a LU1 N4b C17b . . . . -12.9(7)
N2a LU1 N4b C15b . . . . -115.0(6)
N2a LU1 N4b C17b . . . . 71.3(8)
N4a LU1 N4b C15b . . . . 108.4(6)
N4a LU1 N4b C17b . . . . -65.2(6)
N1b LU1 N4b C15b . . . . 12.3(5)
N1b LU1 N4b C17b . . . . -161.4(7)
N2b LU1 N4b C15b . . . . 29.3(6)
N2b LU1 N4b C17b . . . . -144.4(6)
O4 LU1 N4b C15b . . . . -60.6(6)
O4 LU1 N4b C17b . . . . 125.7(7)
O1t LU1 N4b C15b . . . . -139.4(6)
O1t LU1 N4b C17b . . . . 47.0(6)
N1a LU1 O4 H27w . . . . 39(8)
N1a LU1 O4 H28w . . . . -154(9)
N2a LU1 O4 H27w . . . . 73(8)
N2a LU1 O4 H28w . . . . -120(9)
N4a LU1 O4 H27w . . . . -107(8)
N4a LU1 O4 H28w . . . . 60(9)
N1b LU1 O4 H27w . . . . -147(8)
N1b LU1 O4 H28w . . . . 20(9)
N2b LU1 O4 H27w . . . . 150(8)
N2b LU1 O4 H28w . . . . -43(9)
N4b LU1 O4 H27w . . . . -82(8)
N4b LU1 O4 H28w . . . . 85(9)
O1t LU1 O4 H27w . . . . -7(8)
O1t LU1 O4 H28w . . . . 160(9)
N1a LU1 O1t S1t . . . . -108.8(5)
N2a LU1 O1t S1t . . . . -41.2(4)
N4a LU1 O1t S1t . . . . -166.1(4)
N1b LU1 O1t S1t . . . . 92.1(5)
N2b LU1 O1t S1t . . . . -31.7(7)
N4b LU1 O1t S1t . . . . 126.1(5)
O4 LU1 O1t S1t . . . . 39.6(4)
C13a C1a C2a C3a . . . . -1.3(13)
C13a C1a C2a H2a . . . . 175(5)
H1a C1a C2a C3a . . . . 163(5)
H1a C1a C2a H2a . . . . -21(7)
C2a C1a C13a C14a . . . . 2.7(13)
C2a C1a C13a H13a . . . . -175(5)
H1a C1a C13a C14a . . . . -161(5)
H1a C1a C13a H13a . . . . 21(7)
C1a C2a C3a C4a . . . . 179.3(8)
C1a C2a C3a N1a . . . . -1.1(12)
H2a C2a C3a C4a . . . . 3(5)
H2a C2a C3a N1a . . . . -177(5)
C2a C3a C4a N2a . . . . 164.3(8)
C2a C3a C4a N3a . . . . -17.2(13)
N1a C3a C4a N2a . . . . -15.3(10)
N1a C3a C4a N3a . . . . 163.2(7)
C2a C3a N1a LU1 . . . . -152.4(6)
C2a C3a N1a C14a . . . . 2.0(11)
C4a C3a N1a LU1 . . . . 27.2(8)
C4a C3a N1a C14a . . . . -178.4(6)
C3a C4a N2a LU1 . . . . -3.9(9)
C3a C4a N2a C6a . . . . 177.2(7)
N3a C4a N2a LU1 . . . . 177.4(5)
N3a C4a N2a C6a . . . . -1.6(8)
C3a C4a N3a C5a . . . . -177.2(8)
C3a C4a N3a C11a . . . . 1.2(14)
N2a C4a N3a C5a . . . . 1.4(9)
N2a C4a N3a C11a . . . . 179.8(8)
C10a C5a C6a C7a . . . . .3(12)
C10a C5a C6a N2a . . . . -179.0(8)
N3a C5a C6a C7a . . . . 179.0(7)
N3a C5a C6a N2a . . . . -.3(9)
C6a C5a C10a C9a . . . . .9(13)
C6a C5a C10a H10a . . . . 180(5)
N3a C5a C10a C9a . . . . -177.4(9)
N3a C5a C10a H10a . . . . 1(5)
C6a C5a N3a C4a . . . . -.6(8)
C6a C5a N3a C11a . . . . -179.1(8)
C10a C5a N3a C4a . . . . 177.9(9)
C10a C5a N3a C11a . . . . -.6(14)
C5a C6a C7a C8a . . . . -.9(12)
C5a C6a C7a H7a . . . . 176(5)
N2a C6a C7a C8a . . . . 178.2(8)
N2a C6a C7a H7a . . . . -5(5)
C5a C6a N2a LU1 . . . . -177.5(5)
C5a C6a N2a C4a . . . . 1.1(8)
C7a C6a N2a LU1 . . . . 3.3(12)
C7a C6a N2a C4a . . . . -178.1(8)
C6a C7a C8a C9a . . . . .4(13)
C6a C7a C8a H8a . . . . -179(6)
H7a C7a C8a C9a . . . . -177(5)
H7a C7a C8a H8a . . . . 4(8)
C7a C8a C9a C10a . . . . .9(14)
C7a C8a C9a H9a . . . . -178(6)
H8a C8a C9a C10a . . . . -180(5)
H8a C8a C9a H9a . . . . 1(9)
C8a C9a C10a C5a . . . . -1.5(13)
C8a C9a C10a H10a . . . . 180(5)
H9a C9a C10a C5a . . . . 177(6)
H9a C9a C10a H10a . . . . -2(8)
N3a C11a C12a H14a . . . . -66(3)
N3a C11a C12a H15a . . . . 54(3)
N3a C11a C12a H16a . . . . 174(3)
H11a C11a C12a H14a . . . . 177(6)
H11a C11a C12a H15a . . . . -63(6)
H11a C11a C12a H16a . . . . 57(6)
H12a C11a C12a H14a . . . . 49(6)
H12a C11a C12a H15a . . . . 169(5)
H12a C11a C12a H16a . . . . -71(5)
C12a C11a N3a C4a . . . . 95.2(12)
C12a C11a N3a C5a . . . . -86.6(12)
H11a C11a N3a C4a . . . . -143(5)
H11a C11a N3a C5a . . . . 35(5)
H12a C11a N3a C4a . . . . -27(5)
H12a C11a N3a C5a . . . . 151(5)
C1a C13a C14a C15a . . . . 177.6(8)
C1a C13a C14a N1a . . . . -1.9(12)
H13a C13a C14a C15a . . . . -5(5)
H13a C13a C14a N1a . . . . 176(5)
C13a C14a C15a N4a . . . . -174.8(7)
C13a C14a C15a N5a . . . . 4.7(12)
N1a C14a C15a N4a . . . . 4.7(9)
N1a C14a C15a N5a . . . . -175.7(7)
C13a C14a N1a LU1 . . . . 154.4(6)
C13a C14a N1a C3a . . . . -.5(10)
C15a C14a N1a LU1 . . . . -25.2(7)
C15a C14a N1a C3a . . . . 180.0(6)
C14a C15a N4a LU1 . . . . 18.4(8)
C14a C15a N4a C17a . . . . 179.7(6)
N5a C15a N4a LU1 . . . . -161.2(5)
N5a C15a N4a C17a . . . . .1(8)
C14a C15a N5a C16a . . . . -179.2(7)
C14a C15a N5a C22a . . . . -1.8(12)
N4a C15a N5a C16a . . . . .3(8)
N4a C15a N5a C22a . . . . 177.8(7)
C21a C16a C17a C18a . . . . 1.0(12)
C21a C16a C17a N4a . . . . 179.9(7)
N5a C16a C17a C18a . . . . -178.2(7)
N5a C16a C17a N4a . . . . .7(8)
C17a C16a C21a C20a . . . . .7(12)
C17a C16a C21a H21a . . . . 171(6)
N5a C16a C21a C20a . . . . 179.7(8)
N5a C16a C21a H21a . . . . -10(6)
C17a C16a N5a C15a . . . . -.6(8)
C17a C16a N5a C22a . . . . -178.3(7)
C21a C16a N5a C15a . . . . -179.7(8)
C21a C16a N5a C22a . . . . 2.6(12)
C16a C17a C18a C19a . . . . -.4(12)
C16a C17a C18a H18a . . . . -174(5)
N4a C17a C18a C19a . . . . -179.1(8)
N4a C17a C18a H18a . . . . 8(5)
C16a C17a N4a LU1 . . . . 155.7(5)
C16a C17a N4a C15a . . . . -.5(8)
C18a C17a N4a LU1 . . . . -25.5(12)
C18a C17a N4a C15a . . . . 178.3(8)
C17a C18a C19a C20a . . . . -1.8(13)
C17a C18a C19a H19a . . . . -163(5)
H18a C18a C19a C20a . . . . 171(5)
H18a C18a C19a H19a . . . . 10(7)
C18a C19a C20a C21a . . . . 3.6(14)
C18a C19a C20a H20a . . . . 174(5)
H19a C19a C20a C21a . . . . 164(5)
H19a C19a C20a H20a . . . . -26(7)
C19a C20a C21a C16a . . . . -2.9(13)
C19a C20a C21a H21a . . . . -172(6)
H20a C20a C21a C16a . . . . -173(5)
H20a C20a C21a H21a . . . . 17(7)
N5a C22a C23a H24a . . . . -52(3)
N5a C22a C23a H25a . . . . 68(3)
N5a C22a C23a H26a . . . . -172(3)
H22a C22a C23a H24a . . . . -179(5)
H22a C22a C23a H25a . . . . -59(5)
H22a C22a C23a H26a . . . . 61(5)
H23a C22a C23a H24a . . . . 62(5)
H23a C22a C23a H25a . . . . -178(6)
H23a C22a C23a H26a . . . . -58(6)
C23a C22a N5a C15a . . . . -83.0(10)
C23a C22a N5a C16a . . . . 94.0(9)
H22a C22a N5a C15a . . . . 46(5)
H22a C22a N5a C16a . . . . -137(5)
H23a C22a N5a C15a . . . . 152(5)
H23a C22a N5a C16a . . . . -31(5)
C13b C1b C2b C3b . . . . 2.8(13)
C13b C1b C2b H2b . . . . 178(7)
H1b C1b C2b C3b . . . . 178(5)
H1b C1b C2b H2b . . . . -7(8)
C2b C1b C13b C14b . . . . -1.1(13)
C2b C1b C13b H13b . . . . 170(6)
H1b C1b C13b C14b . . . . -177(5)
H1b C1b C13b H13b . . . . -5(8)
C1b C2b C3b C4b . . . . 176.2(8)
C1b C2b C3b N1b . . . . -1.2(12)
H2b C2b C3b C4b . . . . 0(6)
H2b C2b C3b N1b . . . . -177(6)
C2b C3b C4b N2b . . . . -154.6(8)
C2b C3b C4b N3b . . . . 24.8(12)
N1b C3b C4b N2b . . . . 23.0(10)
N1b C3b C4b N3b . . . . -157.6(7)
C2b C3b N1b LU1 . . . . 152.0(6)
C2b C3b N1b C14b . . . . -2.1(11)
C4b C3b N1b LU1 . . . . -25.7(8)
C4b C3b N1b C14b . . . . -179.8(7)
C3b C4b N2b LU1 . . . . -8.8(9)
C3b C4b N2b C6b . . . . 177.9(7)
N3b C4b N2b LU1 . . . . 171.7(5)
N3b C4b N2b C6b . . . . -1.6(8)
C3b C4b N3b C5b . . . . -178.1(7)
C3b C4b N3b C11b . . . . 10.3(12)
N2b C4b N3b C5b . . . . 1.4(9)
N2b C4b N3b C11b . . . . -170.3(7)
C10b C5b C6b C7b . . . . -.1(12)
C10b C5b C6b N2b . . . . 179.6(8)
N3b C5b C6b C7b . . . . 179.8(7)
N3b C5b C6b N2b . . . . -.4(8)
C6b C5b C10b C9b . . . . 1.5(13)
C6b C5b C10b H10b . . . . -175(5)
N3b C5b C10b C9b . . . . -178.3(8)
N3b C5b C10b H10b . . . . 5(5)
C6b C5b N3b C4b . . . . -.5(8)
C6b C5b N3b C11b . . . . 171.9(7)
C10b C5b N3b C4b . . . . 179.4(9)
C10b C5b N3b C11b . . . . -8.2(13)
C5b C6b C7b C8b . . . . -1.7(11)
C5b C6b C7b H7b . . . . 170(6)
N2b C6b C7b C8b . . . . 178.6(8)
N2b C6b C7b H7b . . . . -10(6)
C5b C6b N2b LU1 . . . . -170.6(5)
C5b C6b N2b C4b . . . . 1.2(8)
C7b C6b N2b LU1 . . . . 9.1(12)
C7b C6b N2b C4b . . . . -179.1(8)
C6b C7b C8b C9b . . . . 2.1(12)
C6b C7b C8b H8b . . . . 174(5)
H7b C7b C8b C9b . . . . -170(5)
H7b C7b C8b H8b . . . . 1(7)
C7b C8b C9b C10b . . . . -.7(14)
C7b C8b C9b H9b . . . . -174(5)
H8b C8b C9b C10b . . . . -172(5)
H8b C8b C9b H9b . . . . 15(7)
C8b C9b C10b C5b . . . . -1.2(13)
C8b C9b C10b H10b . . . . 176(5)
H9b C9b C10b C5b . . . . 171(6)
H9b C9b C10b H10b . . . . -12(7)
N3b C11b C12b H14b . . . . -61(3)
N3b C11b C12b H15b . . . . 59(3)
N3b C11b C12b H16b . . . . 179(3)
H11b C11b C12b H14b . . . . 177(6)
H11b C11b C12b H15b . . . . -63(6)
H11b C11b C12b H16b . . . . 57(6)
H12b C11b C12b H14b . . . . 102(6)
H12b C11b C12b H15b . . . . -138(5)
H12b C11b C12b H16b . . . . -18(5)
C12b C11b N3b C4b . . . . -108.2(10)
C12b C11b N3b C5b . . . . 81.2(10)
H11b C11b N3b C4b . . . . 15(5)
H11b C11b N3b C5b . . . . -156(5)
H12b C11b N3b C4b . . . . 107(9)
H12b C11b N3b C5b . . . . -64(9)
C1b C13b C14b C15b . . . . 176.5(8)
C1b C13b C14b N1b . . . . -2.3(12)
H13b C13b C14b C15b . . . . 5(6)
H13b C13b C14b N1b . . . . -174(6)
C13b C14b C15b N4b . . . . 161.6(8)
C13b C14b C15b N5b . . . . -24.2(13)
N1b C14b C15b N4b . . . . -19.6(10)
N1b C14b C15b N5b . . . . 154.7(7)
C13b C14b N1b LU1 . . . . -150.4(6)
C13b C14b N1b C3b . . . . 3.9(11)
C15b C14b N1b LU1 . . . . 30.7(8)
C15b C14b N1b C3b . . . . -175.1(7)
C14b C15b N4b LU1 . . . . -1.4(9)
C14b C15b N4b C17b . . . . 173.8(7)
N5b C15b N4b LU1 . . . . -176.5(5)
N5b C15b N4b C17b . . . . -1.2(8)
C14b C15b N5b C16b . . . . -173.3(7)
C14b C15b N5b C22b . . . . -8.3(13)
N4b C15b N5b C16b . . . . 1.3(9)
N4b C15b N5b C22b . . . . 166.3(8)
C21b C16b C17b C18b . . . . -.7(12)
C21b C16b C17b N4b . . . . -178.6(8)
N5b C16b C17b C18b . . . . 178.0(7)
N5b C16b C17b N4b . . . . .1(9)
C17b C16b C21b C20b . . . . .2(13)
C17b C16b C21b H21b . . . . 172(6)
N5b C16b C21b C20b . . . . -178.2(9)
N5b C16b C21b H21b . . . . -7(6)
C17b C16b N5b C15b . . . . -.8(8)
C17b C16b N5b C22b . . . . -167.0(8)
C21b C16b N5b C15b . . . . 177.8(9)
C21b C16b N5b C22b . . . . 11.6(14)
C16b C17b C18b C19b . . . . .0(11)
C16b C17b C18b H18b . . . . -168(5)
N4b C17b C18b C19b . . . . 177.4(8)
N4b C17b C18b H18b . . . . 9(5)
C16b C17b N4b LU1 . . . . 175.0(5)
C16b C17b N4b C15b . . . . .7(8)
C18b C17b N4b LU1 . . . . -2.6(12)
C18b C17b N4b C15b . . . . -176.9(8)
C17b C18b C19b C20b . . . . 1.2(13)
C17b C18b C19b H19b . . . . 179(5)
H18b C18b C19b C20b . . . . 169(6)
H18b C18b C19b H19b . . . . -13(7)
C18b C19b C20b C21b . . . . -1.8(15)
C18b C19b C20b H20b . . . . -176(6)
H19b C19b C20b C21b . . . . -180(5)
H19b C19b C20b H20b . . . . 6(8)
C19b C20b C21b C16b . . . . 1.0(14)
C19b C20b C21b H21b . . . . -171(6)
H20b C20b C21b C16b . . . . 175(6)
H20b C20b C21b H21b . . . . 4(9)
N5b C22b C23b H24b . . . . -62(3)
N5b C22b C23b H25b . . . . 58(3)
N5b C22b C23b H26b . . . . 178(3)
H22b C22b C23b H24b . . . . 177(5)
H22b C22b C23b H25b . . . . -63(5)
H22b C22b C23b H26b . . . . 57(5)
H23b C22b C23b H24b . . . . 51(6)
H23b C22b C23b H25b . . . . 171(6)
H23b C22b C23b H26b . . . . -69(6)
C23b C22b N5b C15b . . . . -69.9(11)
C23b C22b N5b C16b . . . . 92.8(10)
H22b C22b N5b C15b . . . . 53(5)
H22b C22b N5b C16b . . . . -144(5)
H23b C22b N5b C15b . . . . 169(5)
H23b C22b N5b C16b . . . . -28(5)
O1t S1t C1t F1t . . . . 55.2(7)
O1t S1t C1t F2t . . . . -66.4(7)
O1t S1t C1t F3t . . . . 175.1(6)
O2t S1t C1t F1t . . . . -62.5(7)
O2t S1t C1t F2t . . . . 175.9(6)
O2t S1t C1t F3t . . . . 57.3(7)
O3t S1t C1t F1t . . . . 174.8(7)
O3t S1t C1t F2t . . . . 53.2(8)
O3t S1t C1t F3t . . . . -65.3(7)
C1t S1t O1t LU1 . . . . -143.3(5)
O2t S1t O1t LU1 . . . . -31.8(6)
O3t S1t O1t LU1 . . . . 103.8(5)
O4t S2t C2t F4t . . . . -61.5(9)
O4t S2t C2t F5t . . . . 172.8(8)
O4t S2t C2t F6t . . . . 57.4(8)
O5t S2t C2t F4t . . . . 58.6(8)
O5t S2t C2t F5t . . . . -67.0(9)
O5t S2t C2t F6t . . . . 177.6(7)
O6t S2t C2t F4t . . . . 178.7(8)
O6t S2t C2t F5t . . . . 53.0(9)
O6t S2t C2t F6t . . . . -62.4(7)
O7t S3t C3t F7t . . . . -73.8(9)
O7t S3t C3t F8t . . . . 45.2(10)
O7t S3t C3t F9t . . . . 166.1(8)
O8t S3t C3t F7t . . . . 45.2(10)
O8t S3t C3t F8t . . . . 164.3(9)
O8t S3t C3t F9t . . . . -74.8(10)
O9t S3t C3t F7t . . . . 166.4(9)
O9t S3t C3t F8t . . . . -74.5(10)
O9t S3t C3t F9t . . . . 46.4(10)
O9t S3t S3p O7t . . . . -106.7(8)
O7p S3p C3p F7p . . . . -68.2(9)
O7p S3p C3p F8p . . . . 51.3(9)
O7p S3p C3p F9p . . . . 170.9(8)
O8p S3p C3p F7p . . . . 50.5(9)
O8p S3p C3p F8p . . . . 170.1(8)
O8p S3p C3p F9p . . . . -70.3(9)
O9p S3p C3p F7p . . . . 171.5(8)
O9p S3p C3p F8p . . . . -68.9(9)
O9p S3p C3p F9p . . . . 50.7(9)
